data_2300258
loop_
_publ_author_name
'Henry, Paul F.'
'Weller, Mark T.'
'Wilson, Chick C.'

_publ_section_title
;
 Neutron powder diffraction in materials with incoherent scattering: an
 illustration of Rietveld refinement quality from nondeuterated gypsum
;
_journal_issue 6
_journal_name_full 'Journal of Applied Crystallography'
_journal_page_first 1176
_journal_page_last 1188
_journal_paper_doi 10.1107/S0021889809043210
_journal_volume 42
_journal_year 2009
_chemical_formula_moiety CaSO4.2H2O
_chemical_formula_sum 'Ca H4 O6 S'
_chemical_formula_weight 172.17
_chemical_name_common Gypsum
_chemical_name_systematic ' ?'
_space_group_IT_number 15
_symmetry_cell_setting monoclinic
_symmetry_space_group_name_Hall '-C 2yc'
_symmetry_space_group_name_H-M 'C 1 2/c 1'
_cell_angle_alpha 90.0
_cell_angle_beta 127.4304(8)
_cell_angle_gamma 90.0
_cell_formula_units_Z 4
_cell_length_a 6.28689(13)
_cell_length_b 15.2131(4)
_cell_length_c 6.52996(14)
_cell_measurement_temperature 300
_cell_volume 495.95(2)
_pd_block_id 2009-03-18T13:13|MULTI_16_phase1|Paul_F_Henry||
_pd_phase_name Gypsum
_cod_data_source_file cg5117.cif
_cod_data_source_block MULTI_16_phase_1
_cod_depositor_comments
;
The following automatic conversions were performed:
'_geom_bond_publ_flag' value 'N' changed to 'n' according to
'/home/saulius/struct/CIF-dictionaries/cif_core.dic' dictionary named
'cif_core.dic' version 2.4.1 from 2010-06-29 (40
times).

'_geom_angle_publ_flag' value 'N' changed to 'n' according to
'/home/saulius/struct/CIF-dictionaries/cif_core.dic' dictionary named
'cif_core.dic' version 2.4.1 from 2010-06-29 (69 times).

Automatic conversion script
Id: cif_fix_enum 1527 2010-12-29 10:47:43Z saulius 

The following automatic conversions were performed:

'_geom_bond_publ_flag' value 'N' changed to 'n' according to
/home/saulius/struct/CIF-dictionaries/cif_core.dic dictionary named
'cif_core.dic' version 2.4.1 from 2010-06-29 (40
times).

'_geom_angle_publ_flag' value 'N' changed to 'n' according
to /home/saulius/struct/CIF-dictionaries/cif_core.dic dictionary
named 'cif_core.dic' version 2.4.1 from 2010-06-29 (69 times).

Automatic conversion script
Id: cif_fix_values 1715 2011-07-08 13:25:40Z adriana 
;
_cod_original_cell_volume 495.948(19)
_cod_database_code 2300258

loop_
_symmetry_equiv_pos_site_id
_symmetry_equiv_pos_as_xyz
1 +x,+y,+z
2 -x,+y,-z+1/2
-1 -x,-y,-z
-2 +x,-y,+z+1/2
101 +x+1/2,+y+1/2,+z
102 -x+1/2,+y+1/2,-z+1/2
-101 -x+1/2,-y+1/2,-z
-102 +x+1/2,-y+1/2,+z+1/2

loop_
_atom_site_aniso_label
_atom_site_aniso_U_11
_atom_site_aniso_U_12
_atom_site_aniso_U_13
_atom_site_aniso_U_22
_atom_site_aniso_U_23
_atom_site_aniso_U_33
CA1 0.0136(20) 0.0 0.0108(18) 0.0132(22) 0.0 0.0086(19)
S2 0.0031(31) 0.0 0.0037(30) 0.0092(34) 0.0 0.0127(32)
O3 0.0097(9) 0.0002(10) 0.0079(9) 0.0214(13) 0.0075(9) 0.0133(11)
O4 0.0056(10) 0.0038(11) 0.0060(10) 0.0221(13) 0.0064(10) 0.0161(13)
O5 0.0222(14) 0.0066(14) 0.0071(12) 0.0250(18) 0.0018(12) 0.0128(15)
H6 0.0324(24) 0.0008(22) 0.0017(20) 0.0396(33) 0.0024(22) 0.0104(20)
H7 0.0396(27) 0.0000(32) 0.0186(26) 0.0381(33) -0.0099(30) 0.0381(28)

loop_
_atom_site_type_symbol
_atom_site_label
_atom_site_fract_x
_atom_site_fract_y
_atom_site_fract_z
_atom_site_occupancy
_atom_site_thermal_displace_type
_atom_site_U_iso_or_equiv
_atom_site_symmetry_multiplicity
Ca CA1 0.5 0.07854(27) 0.75 1.0 Uani 0.0092 4
S S2 0.0 0.0774(4) 0.75 1.0 Uani 0.00906 4
O O3 0.0353(4) 0.13257(14) 0.5871(4) 1.0 Uani 0.0142 8
O O4 0.2426(4) 0.02279(15) 0.9101(4) 1.0 Uani 0.01495 8
O O5 0.6191(5) 0.18253(18) 0.0763(5) 1.0 Uani 0.02231 8
H H6 0.7512(8) 0.16020(26) 0.2578(8) 1.0 Uani 0.03477 8
H H7 0.5936(9) 0.24203(34) 0.0872(9) 1.0 Uani 0.04185 8

loop_
_atom_type_symbol
_atom_type_number_in_cell
Ca 4.0
S 4.0
O 24.0
H 16.0

loop_
_geom_angle_atom_site_label_1
_geom_angle_atom_site_label_2
_geom_angle_atom_site_label_3
_geom_angle
_geom_angle_site_symmetry_1
_geom_angle_site_symmetry_2
_geom_angle_site_symmetry_3
_geom_angle_publ_flag
S2 CA1 S2 179.3442(28) 1_555 . 1_655 n
S2 CA1 O3 27.62(8) 1_555 . 1_555 n
S2 CA1 O3 152.84(14) 1_555 . 2_656 n
S2 CA1 O4 27.54(9) 1_555 . 1_555 n
S2 CA1 O4 151.99(14) 1_555 . 2_656 n
S2 CA1 O4 96.34(10) 1_555 . -1_657 n
S2 CA1 O4 83.23(9) 1_555 . -2_555 n
S2 CA1 O5 76.96(10) 1_555 . 1_556 n
S2 CA1 O5 103.49(11) 1_555 . 2_655 n
S2 CA1 O3 152.84(14) 1_655 . 1_555 n
S2 CA1 O3 27.62(8) 1_655 . 2_656 n
S2 CA1 O4 151.99(14) 1_655 . 1_555 n
S2 CA1 O4 27.54(9) 1_655 . 2_656 n
S2 CA1 O4 83.23(9) 1_655 . -1_657 n
S2 CA1 O4 96.34(10) 1_655 . -2_555 n
S2 CA1 O5 103.49(11) 1_655 . 1_556 n
S2 CA1 O5 76.96(10) 1_655 . 2_655 n
O3 CA1 O3 142.58(21) 1_555 . 2_656 n
O3 CA1 O4 55.15(7) 1_555 . 1_555 n
O3 CA1 O4 141.72(7) 1_555 . 2_656 n
O3 CA1 O4 123.89(9) 1_555 . -1_657 n
O3 CA1 O4 82.07(7) 1_555 . -2_555 n
O3 CA1 O5 79.47(11) 1_555 . 1_556 n
O3 CA1 O5 75.89(10) 1_555 . 2_655 n
O3 CA1 O4 141.72(7) 2_656 . 1_555 n
O3 CA1 O4 55.15(7) 2_656 . 2_656 n
O3 CA1 O4 82.07(7) 2_656 . -1_657 n
O3 CA1 O4 123.89(9) 2_656 . -2_555 n
O3 CA1 O5 75.89(10) 2_656 . 1_556 n
O3 CA1 O5 79.47(11) 2_656 . 2_655 n
O4 CA1 O4 141.10(21) 1_555 . 2_656 n
O4 CA1 O4 68.86(10) 1_555 . -1_657 n
O4 CA1 O4 85.70(9) 1_555 . -2_555 n
O4 CA1 O5 77.68(9) 1_555 . 1_556 n
O4 CA1 O5 131.01(10) 1_555 . 2_655 n
O4 CA1 O4 85.70(9) 2_656 . -1_657 n
O4 CA1 O4 68.86(10) 2_656 . -2_555 n
O4 CA1 O5 131.01(10) 2_656 . 1_556 n
O4 CA1 O5 77.68(9) 2_656 . 2_655 n
O4 CA1 O4 98.31(18) -1_657 . -2_555 n
O4 CA1 O5 85.95(8) -1_657 . 1_556 n
O4 CA1 O5 160.09(8) -1_657 . 2_655 n
O4 CA1 O5 160.09(8) -2_555 . 1_556 n
O4 CA1 O5 85.95(8) -2_555 . 2_655 n
O5 CA1 O5 96.67(20) 1_556 . 2_655 n
CA1 S2 CA1 179.3442(28) 1_455 . 1_555 n
CA1 S2 O3 125.86(19) 1_455 . 1_555 n
CA1 S2 O3 53.68(11) 1_455 . 2_556 n
CA1 S2 O4 127.40(19) 1_455 . 1_555 n
CA1 S2 O4 53.06(9) 1_455 . 2_556 n
CA1 S2 O3 53.68(11) 1_555 . 1_555 n
CA1 S2 O3 125.86(19) 1_555 . 2_556 n
CA1 S2 O4 53.06(9) 1_555 . 1_555 n
CA1 S2 O4 127.40(19) 1_555 . 2_556 n
O3 S2 O3 110.5(4) 1_555 . 2_556 n
O3 S2 O4 106.74(11) 1_555 . 1_555 n
O3 S2 O4 110.74(12) 1_555 . 2_556 n
O3 S2 O4 110.74(12) 2_556 . 1_555 n
O3 S2 O4 106.74(11) 2_556 . 2_556 n
O4 S2 O4 111.4(4) 1_555 . 2_556 n
CA1 O3 S2 98.71(16) 1_555 . 1_555 n
CA1 O4 CA1 111.14(10) 1_555 . -1_657 n
CA1 O4 S2 99.40(15) 1_555 . 1_555 n
CA1 O4 S2 149.18(14) -1_657 . 1_555 n
CA1 O5 H6 114.54(31) 1_554 . 1_555 n
CA1 O5 H7 137.8(4) 1_554 . 1_555 n
H6 O5 H7 107.2(5) 1_555 . 1_555 n
O5 H6 H7 34.72(29) 1_555 . 1_555 n
O5 H7 H6 38.09(33) 1_555 . 1_555 n

loop_
_geom_bond_atom_site_label_1
_geom_bond_atom_site_label_2
_geom_bond_distance
_geom_bond_site_symmetry_1
_geom_bond_site_symmetry_2
_geom_bond_publ_flag
CA1 CA1 4.046(5) . -1_656 n
CA1 CA1 4.046(5) . -1_657 n
CA1 S2 3.14350(8) . 1_555 n
CA1 S2 3.14350(8) . 1_655 n
CA1 O3 2.5622(27) . 1_555 n
CA1 O3 2.5622(27) . 2_656 n
CA1 O4 2.5468(22) . 1_555 n
CA1 O4 2.5468(22) . 2_656 n
CA1 O4 2.3571(34) . -1_657 n
CA1 O4 2.3571(34) . -2_554 n
CA1 O5 2.380(4) . 1_556 n
CA1 O5 2.380(4) . 2_655 n
CA1 H6 2.944(5) . 1_556 n
CA1 H6 2.944(5) . 2_655 n
CA1 H7 3.131(6) . 1_556 n
CA1 H7 3.131(6) . 2_655 n
S2 CA1 3.14350(8) . 1_455 n
S2 CA1 3.14350(8) . 1_555 n
S2 O3 1.474(4) . 1_555 n
S2 O3 1.474(4) . 2_556 n
S2 O4 1.473(4) . 1_555 n
S2 O4 1.473(4) . 2_556 n
O3 CA1 2.5622(27) . 1_555 n
O3 S2 1.474(4) . 1_555 n
O3 H6 1.823(5) . 1_455 n
O3 H7 1.943(6) . -102_345 n
O4 CA1 2.5468(22) . 1_555 n
O4 CA1 2.3571(34) . -1_657 n
O4 S2 1.473(4) . 1_555 n
O5 CA1 2.380(4) . 1_554 n
O5 H6 1.007(6) . 1_555 n
O5 H7 0.929(7) . 1_555 n
H6 CA1 2.944(5) . 1_554 n
H6 O3 1.823(5) . 1_655 n
H6 O5 1.007(6) . 1_555 n
H6 H7 1.559(7) . 1_555 n
H7 CA1 3.131(6) . 1_554 n
H7 O3 1.943(6) . -102_444 n
H7 O5 0.929(7) . 1_555 n
H7 H6 1.559(7) . 1_555 n

loop_
_pd_block_diffractogram_id
2009-03-18T13:13|MULTI_16_H_01|Paul_F_Henry|D20_Ge115
2009-03-18T13:13|MULTI_16_H_02|Paul_F_Henry|D20_Ge117
